data_7227655
loop_
_publ_author_name
'Khavasi, Hamid Reza'
'Rahimi, Narjes'

_publ_section_title
;
 Are fluorine-based contacts predictable? A case study in three similar
 coordination compounds
;
_journal_issue 10
_journal_name_full CrystEngComm
_journal_page_first 1361
_journal_paper_doi 10.1039/C6CE02598F
_journal_volume 19
_journal_year 2017
_chemical_formula_sum 'C11 H7 Br2 F2 Hg N3 O'
_chemical_formula_weight 595.59
_chemical_name_systematic
; 
 ? 
;
_space_group_IT_number 61
_symmetry_cell_setting orthorhombic
_symmetry_space_group_name_Hall '-P 2ac 2ab'
_symmetry_space_group_name_H-M 'P b c a'
_atom_sites_solution_hydrogens geom
_atom_sites_solution_primary direct
_atom_sites_solution_secondary difmap
_audit_creation_method SHELXL-97
_audit_update_record
;
2014-07-29 deposited with the CCDC.
2017-02-08 downloaded from the CCDC.
;
_cell_angle_alpha 90.00
_cell_angle_beta 90.00
_cell_angle_gamma 90.00
_cell_formula_units_Z 8
_cell_length_a 6.7713(12)
_cell_length_b 12.7185(15)
_cell_length_c 33.489(4)
_cell_measurement_reflns_used 15548
_cell_measurement_temperature 298(2)
_cell_measurement_theta_max 27.00
_cell_measurement_theta_min 2.43
_cell_volume 2884.1(7)
_computing_cell_refinement 'X-Area 1.31 (Stoe & Cie GmbH, 2005)'
_computing_data_collection 'X-Area 1.31 (Stoe & Cie GmbH, 2005)'
_computing_data_reduction 'X-Area 1.31 (Stoe & Cie GmbH, 2005)'
_computing_molecular_graphics 'ORTEP-3 for Windows (Farrugia, 1997)'
_computing_publication_material 'WinGX (Farrugia, 1999)'
_computing_structure_refinement 'SHELXL-97 (Sheldrick, 1997)'
_computing_structure_solution 'SHELXS-97 (Sheldrick, 1990)'
_diffrn_ambient_temperature 298(2)
_diffrn_detector_area_resol_mean '0.15 mm'
_diffrn_measured_fraction_theta_full 0.998
_diffrn_measured_fraction_theta_max 0.998
_diffrn_measurement_device_type 'STOE IPDS II'
_diffrn_measurement_method 'rotation method'
_diffrn_radiation_monochromator graphite
_diffrn_radiation_source 'fine-focus sealed tube'
_diffrn_radiation_type MoK\a
_diffrn_radiation_wavelength 0.71073
_diffrn_reflns_av_R_equivalents 0.1020
_diffrn_reflns_av_sigmaI/netI 0.1398
_diffrn_reflns_limit_h_max 8
_diffrn_reflns_limit_h_min -8
_diffrn_reflns_limit_k_max 16
_diffrn_reflns_limit_k_min -14
_diffrn_reflns_limit_l_max 37
_diffrn_reflns_limit_l_min -42
_diffrn_reflns_number 15548
_diffrn_reflns_theta_full 27.00
_diffrn_reflns_theta_max 27.00
_diffrn_reflns_theta_min 2.43
_diffrn_standards_number 0
_exptl_absorpt_coefficient_mu 16.234
_exptl_absorpt_correction_T_max 0.8561
_exptl_absorpt_correction_T_min 0.7521
_exptl_absorpt_correction_type numerical
_exptl_absorpt_process_details 'shape of crystal determined optically'
_exptl_crystal_colour Colorless
_exptl_crystal_density_diffrn 2.746
_exptl_crystal_density_method 'not measured'
_exptl_crystal_description Needle
_exptl_crystal_F_000 2160
_exptl_crystal_size_max 0.38
_exptl_crystal_size_mid 0.08
_exptl_crystal_size_min 0.07
_refine_diff_density_max 1.258
_refine_diff_density_min -1.260
_refine_diff_density_rms 0.360
_refine_ls_extinction_method none
_refine_ls_goodness_of_fit_ref 1.032
_refine_ls_hydrogen_treatment constr
_refine_ls_matrix_type full
_refine_ls_number_parameters 181
_refine_ls_number_reflns 3150
_refine_ls_number_restraints 0
_refine_ls_restrained_S_all 1.032
_refine_ls_R_factor_all 0.0998
_refine_ls_R_factor_gt 0.0928
_refine_ls_shift/su_max 0.005
_refine_ls_shift/su_mean 0.000
_refine_ls_structure_factor_coef Fsqd
_refine_ls_weighting_details 'calc w=1/[\s^2^(Fo^2^)+(0.0791P)^2^+0.0000P] where P=(Fo^2^+2Fc^2^)/3'
_refine_ls_weighting_scheme calc
_refine_ls_wR_factor_gt 0.1944
_refine_ls_wR_factor_ref 0.1996
_reflns_number_gt 1646
_reflns_number_total 3150
_reflns_threshold_expression >2sigma(I)
_cod_data_source_file c6ce02598f2.cif
_cod_data_source_block d:\determination\solution\914\new
_cod_depositor_comments
;
The following automatic conversions were performed:

'_symmetry_cell_setting' value 'Orthorhombic' changed to
'orthorhombic' according to
/usr/data/users/saulius/crontab/automatic-downloads/rss-feeds/RSC/lib/dictionaries/cif_core.dic
dictionary named 'cif_core.dic' version 2.4.2 from 2011-04-26.

Automatic conversion script
Id: cif_fix_values 4268 2015-11-12 08:31:59Z antanas 

 Adding full bibliography for 7227653--7227655.cif.
;
_cod_original_sg_symbol_H-M Pbca
_cod_original_formula_sum 'C11 H7 Br2 F2 Hg1 N3 O1'
_cod_database_code 7227655

loop_
_symmetry_equiv_pos_as_xyz
'x, y, z'
'-x+1/2, -y, z+1/2'
'x+1/2, -y+1/2, -z'
'-x, y+1/2, -z+1/2'
'-x, -y, -z'
'x-1/2, y, -z-1/2'
'-x-1/2, y-1/2, z'
'x, -y-1/2, z-1/2'

loop_
_atom_site_label
_atom_site_type_symbol
_atom_site_fract_x
_atom_site_fract_y
_atom_site_fract_z
_atom_site_U_iso_or_equiv
_atom_site_adp_type
_atom_site_occupancy
_atom_site_symmetry_multiplicity
_atom_site_calc_flag
_atom_site_refinement_flags
C1 C 0.442(3) 0.0368(18) 0.1072(8) 0.062(6) Uani 1 1 d .
H1 H 0.4484 -0.0356 0.1036 0.074 Uiso 1 1 calc R
C2 C 0.471(3) 0.101(2) 0.0741(6) 0.057(5) Uani 1 1 d .
H2 H 0.4961 0.0719 0.0492 0.068 Uiso 1 1 calc R
C3 C 0.436(2) 0.2410(16) 0.1151(6) 0.048(5) Uani 1 1 d .
H3 H 0.4366 0.3133 0.1194 0.058 Uiso 1 1 calc R
C4 C 0.407(3) 0.1746(17) 0.1478(6) 0.046(4) Uani 1 1 d .
C5 C 0.383(2) 0.2206(14) 0.1890(6) 0.039(4) Uani 1 1 d .
C6 C 0.378(2) 0.1554(14) 0.2584(6) 0.040(4) Uani 1 1 d .
C7 C 0.385(3) 0.061(2) 0.2803(7) 0.060(6) Uani 1 1 d .
C8 C 0.400(3) 0.064(2) 0.3213(7) 0.064(7) Uani 1 1 d .
H8 H 0.4141 0.0015 0.3356 0.077 Uiso 1 1 calc R
C9 C 0.395(3) 0.160(2) 0.3416(7) 0.059(6) Uani 1 1 d .
H9 H 0.3928 0.1615 0.3693 0.070 Uiso 1 1 calc R
C10 C 0.392(3) 0.251(2) 0.3202(8) 0.065(7) Uani 1 1 d .
C11 C 0.381(3) 0.2490(18) 0.2793(6) 0.051(5) Uani 1 1 d .
H11 H 0.3754 0.3121 0.2653 0.062 Uiso 1 1 calc R
N1 N 0.408(2) 0.0721(15) 0.1423(6) 0.054(4) Uani 1 1 d .
N2 N 0.461(2) 0.2057(15) 0.0787(5) 0.053(4) Uani 1 1 d .
N3 N 0.376(2) 0.1448(13) 0.2172(5) 0.046(4) Uani 1 1 d .
H3A H 0.3700 0.0814 0.2084 0.055 Uiso 1 1 calc R
O1 O 0.380(2) 0.3147(11) 0.1952(5) 0.059(4) Uani 1 1 d .
Hg1 Hg 0.51783(11) 0.32955(7) 0.02257(2) 0.0551(3) Uani 1 1 d .
Br1 Br 0.5368(3) 0.49387(19) 0.05950(7) 0.0647(7) Uani 1 1 d .
Br2 Br 0.5070(3) 0.1975(2) -0.03102(7) 0.0646(6) Uani 1 1 d .
F1 F 0.380(2) -0.0278(9) 0.2604(4) 0.065(3) Uani 1 1 d .
F2 F 0.390(3) 0.3421(12) 0.3401(4) 0.084(4) Uani 1 1 d .

loop_
_atom_site_aniso_label
_atom_site_aniso_U_11
_atom_site_aniso_U_22
_atom_site_aniso_U_33
_atom_site_aniso_U_23
_atom_site_aniso_U_13
_atom_site_aniso_U_12
C1 0.061(12) 0.043(12) 0.082(18) -0.013(13) -0.017(12) -0.007(10)
C2 0.067(13) 0.066(14) 0.038(11) -0.021(11) -0.003(10) -0.005(12)
C3 0.038(9) 0.042(11) 0.064(15) 0.007(11) -0.009(9) 0.005(8)
C4 0.040(8) 0.048(12) 0.051(11) 0.002(11) 0.000(8) 0.003(9)
C5 0.041(9) 0.027(9) 0.048(11) -0.001(9) 0.006(8) 0.000(7)
C6 0.037(8) 0.030(10) 0.051(12) 0.003(9) -0.005(7) 0.006(7)
C7 0.046(11) 0.071(17) 0.064(16) -0.015(14) -0.009(10) 0.011(11)
C8 0.043(10) 0.076(17) 0.073(17) 0.043(14) -0.006(11) -0.009(11)
C9 0.061(12) 0.063(15) 0.052(13) -0.007(13) 0.002(10) -0.014(12)
C10 0.050(11) 0.071(17) 0.074(19) -0.001(15) 0.004(11) -0.022(12)
C11 0.063(12) 0.048(13) 0.043(13) 0.013(10) 0.004(10) 0.012(11)
N1 0.045(8) 0.056(12) 0.061(12) 0.005(10) -0.011(8) -0.009(8)
N2 0.051(9) 0.067(12) 0.042(10) 0.003(9) -0.007(7) 0.001(8)
N3 0.046(8) 0.035(9) 0.057(11) -0.001(8) -0.001(7) -0.002(7)
O1 0.078(9) 0.042(9) 0.058(9) -0.006(8) 0.004(7) 0.006(8)
Hg1 0.0626(5) 0.0511(5) 0.0516(5) -0.0133(4) 0.0015(4) -0.0019(4)
Br1 0.0808(14) 0.0536(13) 0.0596(15) -0.0149(12) 0.0022(11) -0.0029(11)
Br2 0.0660(12) 0.0659(14) 0.0620(14) -0.0246(11) 0.0084(10) -0.0088(10)
F1 0.102(9) 0.035(6) 0.057(8) -0.007(6) -0.007(7) 0.002(7)
F2 0.128(11) 0.065(10) 0.057(8) -0.014(8) 0.002(8) -0.004(9)

loop_
_atom_type_symbol
_atom_type_description
_atom_type_scat_dispersion_real
_atom_type_scat_dispersion_imag
_atom_type_scat_source
C C 0.0033 0.0016 'International Tables Vol C Tables 4.2.6.8 and 6.1.1.4'
H H 0.0000 0.0000 'International Tables Vol C Tables 4.2.6.8 and 6.1.1.4'
N N 0.0061 0.0033 'International Tables Vol C Tables 4.2.6.8 and 6.1.1.4'
O O 0.0106 0.0060 'International Tables Vol C Tables 4.2.6.8 and 6.1.1.4'
Hg Hg -2.3894 9.2266 'International Tables Vol C Tables 4.2.6.8 and 6.1.1.4'
Br Br -0.2901 2.4595 'International Tables Vol C Tables 4.2.6.8 and 6.1.1.4'
F F 0.0171 0.0103 'International Tables Vol C Tables 4.2.6.8 and 6.1.1.4'

loop_
_geom_angle_atom_site_label_1
_geom_angle_atom_site_label_2
_geom_angle_atom_site_label_3
_geom_angle
N1 C1 C2 123(2)
N1 C1 H1 118.3
C2 C1 H1 118.3
N2 C2 C1 119.0(19)
N2 C2 H2 120.5
C1 C2 H2 120.5
N2 C3 C4 123(2)
N2 C3 H3 118.7
C4 C3 H3 118.7
N1 C4 C3 119.4(19)
N1 C4 C5 120.8(18)
C3 C4 C5 119.8(19)
O1 C5 N3 125.6(19)
O1 C5 C4 122.7(18)
N3 C5 C4 111.5(16)
C11 C6 N3 126.0(18)
C11 C6 C7 118.0(18)
N3 C6 C7 116.0(18)
F1 C7 C8 122(2)
F1 C7 C6 118(2)
C8 C7 C6 120(2)
C7 C8 C9 120(2)
C7 C8 H8 119.8
C9 C8 H8 119.8
C10 C9 C8 119(2)
C10 C9 H9 120.4
C8 C9 H9 120.4
F2 C10 C9 118(2)
F2 C10 C11 121(2)
C9 C10 C11 121(2)
C10 C11 C6 121(2)
C10 C11 H11 119.3
C6 C11 H11 119.3
C1 N1 C4 118(2)
C3 N2 C2 116.9(19)
C3 N2 Hg1 120.5(15)
C2 N2 Hg1 122.3(14)
C5 N3 C6 128.8(17)
C5 N3 H3A 115.6
C6 N3 H3A 115.6
Br1 Hg1 Br2 163.67(10)
Br1 Hg1 N2 99.7(4)
Br2 Hg1 N2 96.6(5)

loop_
_geom_bond_atom_site_label_1
_geom_bond_atom_site_label_2
_geom_bond_distance
C1 N1 1.28(3)
C1 C2 1.39(3)
C1 H1 0.9300
C2 N2 1.34(3)
C2 H2 0.9300
C3 N2 1.31(3)
C3 C4 1.39(3)
C3 H3 0.9300
C4 N1 1.32(3)
C4 C5 1.51(3)
C5 O1 1.21(2)
C5 N3 1.35(2)
C6 C11 1.38(3)
C6 N3 1.39(3)
C6 C7 1.41(3)
C7 F1 1.31(3)
C7 C8 1.38(3)
C8 C9 1.40(3)
C8 H8 0.9300
C9 C10 1.36(3)
C9 H9 0.9300
C10 F2 1.34(3)
C10 C11 1.37(3)
C11 H11 0.9300
N2 Hg1 2.483(18)
N3 H3A 0.8600
Hg1 Br1 2.432(2)
Hg1 Br2 2.458(2)

loop_
_geom_torsion_atom_site_label_1
_geom_torsion_atom_site_label_2
_geom_torsion_atom_site_label_3
_geom_torsion_atom_site_label_4
_geom_torsion
N1 C1 C2 N2 -1(3)
N2 C3 C4 N1 1(3)
N2 C3 C4 C5 179.1(16)
N1 C4 C5 O1 -179.8(18)
C3 C4 C5 O1 2(3)
N1 C4 C5 N3 4(2)
C3 C4 C5 N3 -174.0(15)
C11 C6 C7 F1 179.2(18)
N3 C6 C7 F1 -3(3)
C11 C6 C7 C8 -2(3)
N3 C6 C7 C8 175.9(17)
F1 C7 C8 C9 -176.6(19)
C6 C7 C8 C9 5(3)
C7 C8 C9 C10 -6(3)
C8 C9 C10 F2 -179(2)
C8 C9 C10 C11 4(3)
F2 C10 C11 C6 -178.5(19)
C9 C10 C11 C6 -2(3)
N3 C6 C11 C10 -177.1(18)
C7 C6 C11 C10 0(3)
C2 C1 N1 C4 -3(3)
C3 C4 N1 C1 2(3)
C5 C4 N1 C1 -175.7(18)
C4 C3 N2 C2 -4(3)
C4 C3 N2 Hg1 -178.5(13)
C1 C2 N2 C3 4(3)
C1 C2 N2 Hg1 178.2(14)
O1 C5 N3 C6 -4(3)
C4 C5 N3 C6 171.6(16)
C11 C6 N3 C5 2(3)
C7 C6 N3 C5 -175.3(16)
C3 N2 Hg1 Br1 5.0(14)
C2 N2 Hg1 Br1 -169.3(15)
C3 N2 Hg1 Br2 -173.8(13)
C2 N2 Hg1 Br2 12.0(16)
